data_4313233
loop_
_publ_author_name
'Robert E. Dinnebier'
'Sascha Vensky'
'Martin Panth\"ofer'
'Martin Jansen'

_publ_contact_author
;
    Martin Jansen
    Max-Planck f\"ur Festk\"orperforschung
    Heisenbergstrasse 1
    70569 Stuttgart
    Deutschland
;
_publ_contact_author_email m.jansen@fkf.mpg.de
_publ_contact_author_fax '049 711 689-1502'
_publ_contact_author_phone '049 711 689-1500'
_publ_section_title
;
 Crystal and Molecular Structures of Alkali Oxalates: First Proof of a
 Staggered Oxalate Anion in the Solid State
;
_journal_name_full 'Inorganic Chemistry'
_journal_page_first 1499
_journal_page_last 1507
_journal_paper_doi 10.1021/ic0205536
_journal_volume 42
_journal_year 2003
_chemical_formula_sum 'C2 K2 O4'
_space_group_IT_number 55
_symmetry_cell_setting orthorhombic
_symmetry_space_group_name_Hall '-P 2 2ab'
_symmetry_space_group_name_H-M 'P b a m'
_cell_angle_alpha 90.0
_cell_angle_beta 90.0
_cell_angle_gamma 90.0
_cell_formula_units_Z 2
_cell_length_a 10.91176(7)
_cell_length_b 6.11592(4)
_cell_length_c 3.440033(24)
_cell_volume 229.572(3)
_computing_structure_refinement GSAS
_diffrn_radiation_polarisn_ratio 0.97
_diffrn_radiation_wavelength 0.70003
_pd_block_id 'Jul 29 14:53:32 |PHASE_1||'
_pd_calc_method 'Rietveld Refinement'
_pd_meas_2theta_range_inc 0.005
_pd_meas_2theta_range_max 46.365
_pd_meas_2theta_range_min 5.005
_pd_phase_name K~2~C~2~O~4~
_pd_proc_2theta_range_inc 0.005
_pd_proc_2theta_range_max 46.365
_pd_proc_2theta_range_min 5.005
_pd_proc_info_datetime 'Jul 29 14:53:32 2002'
_pd_proc_ls_prof_R_factor 0.0546
_pd_proc_ls_prof_wR_expected 0.0609
_pd_proc_ls_prof_wR_factor 0.0719
_refine_ls_goodness_of_fit_all 1.18
_refine_ls_number_parameters 13
_refine_ls_shift/esd_max 0.07
_refine_ls_shift/esd_mean 0.01
_cod_data_source_file ic0205536_3.cif
_cod_data_source_block K2C2O4_R_phase_1
_cod_original_formula_sum 'K2 C2 O4'
_cod_database_code 4313233
_cod_database_fobs_code 4313233
_pd_instr_radiation_probe x-ray

loop_
_symmetry_equiv_pos_as_xyz
+x,+y,+z
-x+1/2,+y+1/2,+z
+x+1/2,-y+1/2,+z
-x,-y,+z
-x,-y,-z
+x+1/2,-y+1/2,-z
-x+1/2,+y+1/2,-z
+x,+y,-z

loop_
_atom_site_label
_atom_site_fract_x
_atom_site_fract_y
_atom_site_fract_z
_atom_site_occupancy
_atom_site_thermal_displace_type
_atom_site_U_iso_or_equiv
_atom_site_symmetry_multiplicity
C1 0.43828(20) 1.0699(4) 0.0 1.0 Uiso 0.0195(7) 4
O2 0.45049(13) 1.27287(27) 0.0 1.0 Uiso 0.0268(6) 4
O3 0.34079(16) 0.96392(19) 0.0 1.0 Uiso 0.0190(5) 4
K4 0.34860(6) 0.59497(9) 0.5 1.0 Uiso 0.02141(19) 4

loop_
_atom_type_symbol
_atom_type_number_in_cell
C 4.0
O 8.0
K 4.0
